data_1543378
loop_
_publ_author_name
'Bayardon, J\'er\^ome'
'Rousselin, Yoann'
'Jug\'e, Sylvain'

_publ_section_title
;
 Designing P-Chirogenic 1,2-Diphosphinobenzenes at Both P-Centers Using
 P(III)-Phosphinites
;
_journal_name_full 'Organic Letters'
_journal_paper_doi 10.1021/acs.orglett.6b01275
_journal_year 2016
_chemical_absolute_configuration ad
_chemical_formula_moiety '2(C32 H28 O2 P2), C H2 Cl2'
_chemical_formula_sum 'C65 H58 Cl2 O4 P4'
_chemical_formula_weight 1097.89
_space_group_crystal_system monoclinic
_space_group_IT_number 5
_space_group_name_Hall 'C 2y'
_space_group_name_H-M_alt 'C 1 2 1'
_symmetry_space_group_name_Hall 'C 2y'
_symmetry_space_group_name_H-M 'C 1 2 1'
_atom_sites_solution_hydrogens geom
_audit_creation_date 2016-04-14
_audit_creation_method
;
Olex2 1.2
(compiled Feb 16 2016 13:09:46 for OlexSys, GUI svn.r5155)
;
_audit_update_record
;
2016-04-14 # Formatted by publCIF

;
_cell_angle_alpha 90
_cell_angle_beta 113.067(2)
_cell_angle_gamma 90
_cell_formula_units_Z 2
_cell_length_a 21.1345(7)
_cell_length_b 7.5878(4)
_cell_length_c 19.4577(8)
_cell_measurement_reflns_used 2798
_cell_measurement_temperature 115(2)
_cell_measurement_theta_max 27.485
_cell_measurement_theta_min 0.998
_cell_volume 2870.8(2)
_computing_cell_refinement 'HKL Scalepack (Otwinowski & Minor 1997)'
_computing_data_collection 'Collect (Nonius BV, 1997-2000)'
_computing_data_reduction 'HKL Denzo and Scalepack (Otwinowski & Minor 1997)'
_computing_molecular_graphics 'Olex2 (Dolomanov et al., 2009)'
_computing_publication_material 'Olex2 (Dolomanov et al., 2009)'
_computing_structure_refinement 'ShelXL (Sheldrick, 2015)'
_computing_structure_solution 'ShelXT (Sheldrick, 2015)'
_diffrn_ambient_temperature 115.0
_diffrn_detector 'CCD Plate'
_diffrn_detector_area_resol_mean '512 x 512'
_diffrn_detector_type APEX2
_diffrn_measured_fraction_theta_full 0.990
_diffrn_measured_fraction_theta_max 0.986
_diffrn_measurement_device '\k-geometry diffractometer'
_diffrn_measurement_device_type 'Nonius Kappa Apex II'
_diffrn_measurement_method '\f and \w scans''
_diffrn_radiation_collimation '0.6 mm'
_diffrn_radiation_monochromator graphite
_diffrn_radiation_probe x-ray
_diffrn_radiation_type MoK\a
_diffrn_radiation_wavelength 0.71073
_diffrn_reflns_av_unetI/netI 0.0317
_diffrn_reflns_Laue_measured_fraction_full 0.990
_diffrn_reflns_Laue_measured_fraction_max 0.986
_diffrn_reflns_limit_h_max 27
_diffrn_reflns_limit_h_min -27
_diffrn_reflns_limit_k_max 9
_diffrn_reflns_limit_k_min -7
_diffrn_reflns_limit_l_max 25
_diffrn_reflns_limit_l_min -25
_diffrn_reflns_number 5059
_diffrn_reflns_point_group_measured_fraction_full 0.991
_diffrn_reflns_point_group_measured_fraction_max 0.987
_diffrn_reflns_theta_full 26.000
_diffrn_reflns_theta_max 27.439
_diffrn_reflns_theta_min 1.137
_diffrn_source 'X-ray tube'
_diffrn_source_target Mo
_diffrn_source_type 'Siemens KFF Mo 2K-180'
_exptl_absorpt_coefficient_mu 0.272
_exptl_absorpt_correction_type none
_exptl_crystal_colour 'clear light colourless'
_exptl_crystal_colour_lustre clear
_exptl_crystal_colour_modifier light
_exptl_crystal_colour_primary colourless
_exptl_crystal_density_diffrn 1.270
_exptl_crystal_description prism
_exptl_crystal_F_000 1148
_exptl_crystal_recrystallization_method
'The material was recrystallised from a mixture of DCM and ethanol by slow evaporation'
_exptl_crystal_size_max 0.25
_exptl_crystal_size_mid 0.2
_exptl_crystal_size_min 0.2
_refine_diff_density_max 0.368
_refine_diff_density_min -0.565
_refine_diff_density_rms 0.051
_refine_ls_abs_structure_details
;
 Refined as an inversion twin.
;
_refine_ls_abs_structure_Flack 0.13(10)
_refine_ls_extinction_method none
_refine_ls_goodness_of_fit_ref 1.078
_refine_ls_hydrogen_treatment constr
_refine_ls_matrix_type full
_refine_ls_number_parameters 312
_refine_ls_number_reflns 5059
_refine_ls_number_restraints 1
_refine_ls_restrained_S_all 1.078
_refine_ls_R_factor_all 0.0444
_refine_ls_R_factor_gt 0.0414
_refine_ls_shift/su_max 0.000
_refine_ls_shift/su_mean 0.000
_refine_ls_structure_factor_coef Fsqd
_refine_ls_weighting_details 'w=1/[\s^2^(Fo^2^)+6.2069P] where P=(Fo^2^+2Fc^2^)/3'
_refine_ls_weighting_scheme calc
_refine_ls_wR_factor_gt 0.0870
_refine_ls_wR_factor_ref 0.0900
_reflns_Friedel_coverage 0.861
_reflns_Friedel_fraction_full 0.993
_reflns_Friedel_fraction_max 0.988
_reflns_number_gt 4876
_reflns_number_total 5059
_reflns_threshold_expression 'I > 2\s(I)'
_cod_data_source_file ol6b01275_si_002.cif
_cod_data_source_block 12p
_cod_database_code 1543378
_publcif_datablock.id {8657a381-34fe-46dc-b73b-1bd141fba35b}

_shelx_space_group_comment
;
The symmetry employed for this shelxl refinement is uniquely defined
by the following loop, which should always be used as a source of
symmetry information in preference to the above space-group names.
They are only intended as comments.
;
_shelx_estimated_absorpt_t_max 0.948
_shelx_estimated_absorpt_t_min 0.935
_olex2_refinement_description
;
1. Twinned data refinement
 Scales: 0.87(10) 0.13(10)
2. Fixed Uiso
 At 1.2 times of:
  All C(H) groups, All C(H,H) groups
 At 1.5 times of:
  All C(H,H,H) groups
3. Others
 Fixed Sof: H33B(0.5) H33A(0.5)
4.a Fixed occupancy and ADP/Uiso:
 O1, O2, P1, P2, Cl1
4.b Secondary CH2 refined with riding coordinates:
 C33(H33B,H33A)
4.c Aromatic/amide H refined with riding coordinates:
 C2(H2), C3(H3), C4(H4), C5(H5), C8(H8), C9(H9), C10(H10), C11(H11), C12(H12),
 C14(H14), C15(H15), C16(H16), C17(H17), C20(H20), C21(H21), C22(H22), C23(H23),
  C26(H26), C27(H27), C28(H28), C29(H29), C30(H30)
4.d Idealised Me refined as rotating group:
 C31(H31A,H31B,H31C), C32(H32A,H32B,H32C)
;
_shelx_shelxl_version_number 2014/7
_olex2_diffrn_ambient_temperature_device 'Oxford Cryosystems'
_olex2_exptl_crystal_mounting_method 'The crystal was mounted on a glass fibre with grease'
_olex2_submission_special_instructions 'No special instructions were received'

loop_
_space_group_symop_operation_xyz
'x, y, z'
'-x, y, -z'
'x+1/2, y+1/2, z'
'-x+1/2, y+1/2, -z'

loop_
_atom_site_label
_atom_site_type_symbol
_atom_site_fract_x
_atom_site_fract_y
_atom_site_fract_z
_atom_site_U_iso_or_equiv
_atom_site_adp_type
_atom_site_occupancy
_atom_site_site_symmetry_order
_atom_site_calc_flag
_atom_site_refinement_flags_posn
_atom_site_refinement_flags_adp
_atom_site_refinement_flags_occupancy
C1 C 0.32543(15) 0.3739(4) 0.40221(17) 0.0210(7) Uani 1 1 d . . .
C2 C 0.39275(16) 0.3776(5) 0.45499(18) 0.0289(8) Uani 1 1 d . . .
H2 H 0.4290 0.4032 0.4393 0.035 Uiso 1 1 calc R . .
C3 C 0.40817(18) 0.3449(6) 0.5301(2) 0.0365(9) Uani 1 1 d . . .
H3 H 0.4544 0.3489 0.5655 0.044 Uiso 1 1 calc R . .
C4 C 0.3553(2) 0.3064(6) 0.55271(19) 0.0356(9) Uani 1 1 d . . .
H4 H 0.3655 0.2825 0.6039 0.043 Uiso 1 1 calc R . .
C5 C 0.28747(18) 0.3021(5) 0.5018(2) 0.0301(8) Uani 1 1 d . . .
H5 H 0.2516 0.2747 0.5178 0.036 Uiso 1 1 calc R . .
C6 C 0.27270(16) 0.3382(5) 0.42759(19) 0.0243(7) Uani 1 1 d . . .
C7 C 0.38126(15) 0.4180(6) 0.29116(17) 0.0279(8) Uani 1 1 d . . .
C8 C 0.41436(19) 0.2597(7) 0.2909(2) 0.0394(10) Uani 1 1 d . . .
H8 H 0.3954 0.1519 0.2987 0.047 Uiso 1 1 calc R . .
C9 C 0.4756(2) 0.2588(8) 0.2790(2) 0.0526(15) Uani 1 1 d . . .
H9 H 0.4983 0.1503 0.2797 0.063 Uiso 1 1 calc R . .
C10 C 0.50293(19) 0.4127(10) 0.2665(2) 0.0567(15) Uani 1 1 d . . .
H10 H 0.5443 0.4112 0.2581 0.068 Uiso 1 1 calc R . .
C11 C 0.4704(2) 0.5697(8) 0.2662(2) 0.0509(14) Uani 1 1 d . . .
H11 H 0.4894 0.6769 0.2578 0.061 Uiso 1 1 calc R . .
C12 C 0.40905(18) 0.5726(7) 0.2783(2) 0.0377(10) Uani 1 1 d . . .
H12 H 0.3867 0.6816 0.2777 0.045 Uiso 1 1 calc R . .
C13 C 0.26864(16) 0.6335(5) 0.29123(18) 0.0212(7) Uani 1 1 d . . .
C14 C 0.28593(18) 0.7498(5) 0.35166(19) 0.0276(8) Uani 1 1 d . . .
H14 H 0.3176 0.7138 0.3996 0.033 Uiso 1 1 calc R . .
C15 C 0.25743(19) 0.9171(5) 0.34245(19) 0.0329(8) Uani 1 1 d . . .
H15 H 0.2693 0.9944 0.3840 0.039 Uiso 1 1 calc R . .
C16 C 0.21171(19) 0.9717(5) 0.2727(2) 0.0297(8) Uani 1 1 d . . .
H16 H 0.1919 1.0860 0.2665 0.036 Uiso 1 1 calc R . .
C17 C 0.19503(16) 0.8591(5) 0.21210(19) 0.0245(7) Uani 1 1 d . . .
H17 H 0.1640 0.8974 0.1643 0.029 Uiso 1 1 calc R . .
C18 C 0.22331(15) 0.6896(4) 0.22039(18) 0.0196(6) Uani 1 1 d . . .
C19 C 0.17174(15) 0.6909(4) 0.06168(17) 0.0187(6) Uani 1 1 d . . .
C20 C 0.10504(16) 0.6845(5) 0.00681(18) 0.0228(7) Uani 1 1 d . . .
H20 H 0.0723 0.6069 0.0128 0.027 Uiso 1 1 calc R . .
C21 C 0.08588(16) 0.7907(5) -0.05658(19) 0.0277(8) Uani 1 1 d . . .
H21 H 0.0402 0.7855 -0.0933 0.033 Uiso 1 1 calc R . .
C22 C 0.13317(17) 0.9035(5) -0.06605(19) 0.0300(7) Uani 1 1 d . . .
H22 H 0.1203 0.9736 -0.1099 0.036 Uiso 1 1 calc R . .
C23 C 0.19969(16) 0.9146(5) -0.01133(19) 0.0288(7) Uani 1 1 d . . .
H23 H 0.2320 0.9936 -0.0173 0.035 Uiso 1 1 calc R . .
C24 C 0.21822(15) 0.8099(5) 0.05148(18) 0.0231(7) Uani 1 1 d . . .
C25 C 0.12970(14) 0.4223(5) 0.13512(16) 0.0204(6) Uani 1 1 d . . .
C26 C 0.11824(17) 0.2581(5) 0.1016(2) 0.0272(7) Uani 1 1 d . . .
H26 H 0.1517 0.2091 0.0858 0.033 Uiso 1 1 calc R . .
C27 C 0.05846(19) 0.1625(5) 0.0906(2) 0.0330(8) Uani 1 1 d . . .
H27 H 0.0510 0.0502 0.0672 0.040 Uiso 1 1 calc R . .
C28 C 0.01044(18) 0.2346(6) 0.1144(2) 0.0362(9) Uani 1 1 d . . .
H28 H -0.0307 0.1721 0.1067 0.043 Uiso 1 1 calc R . .
C29 C 0.02186(17) 0.3963(6) 0.1491(2) 0.0390(9) Uani 1 1 d . . .
H29 H -0.0111 0.4435 0.1661 0.047 Uiso 1 1 calc R . .
C30 C 0.08105(17) 0.4911(5) 0.1595(2) 0.0297(8) Uani 1 1 d . . .
H30 H 0.0884 0.6030 0.1833 0.036 Uiso 1 1 calc R . .
C31 C 0.3306(2) 0.9354(8) 0.1051(3) 0.0629(16) Uani 1 1 d . . .
H31A H 0.3408 0.9138 0.0609 0.094 Uiso 1 1 calc GR . .
H31B H 0.3731 0.9257 0.1501 0.094 Uiso 1 1 calc GR . .
H31C H 0.3114 1.0540 0.1023 0.094 Uiso 1 1 calc GR . .
C32 C 0.15135(18) 0.3102(7) 0.3944(3) 0.0437(11) Uani 1 1 d . . .
H32A H 0.1081 0.3181 0.3503 0.066 Uiso 1 1 calc GR . .
H32B H 0.1512 0.3972 0.4316 0.066 Uiso 1 1 calc GR . .
H32C H 0.1561 0.1917 0.4159 0.066 Uiso 1 1 calc GR . .
C33 C 0.5000 0.9644(12) 0.5000 0.100(4) Uani 1 2 d S T P
H33B H 0.5410 1.0413 0.5149 0.120 Uiso 0.5 1 calc R . .
H33A H 0.4590 1.0413 0.4851 0.120 Uiso 0.5 1 calc R . .
O1 O 0.28230(11) 0.8089(4) 0.10821(13) 0.029 Uani 1 1 d . . .
O2 O 0.20777(11) 0.3448(4) 0.37327(14) 0.031 Uani 1 1 d . . .
P1 P 0.29851(4) 0.40378(12) 0.30100(4) 0.021 Uani 1 1 d . . .
P2 P 0.20744(4) 0.53970(12) 0.14137(4) 0.018 Uani 1 1 d . . .
Cl1 Cl 0.49541(8) 0.8389(3) 0.42411(9) 0.083 Uani 1 1 d . . .

loop_
_atom_site_aniso_label
_atom_site_aniso_U_11
_atom_site_aniso_U_22
_atom_site_aniso_U_33
_atom_site_aniso_U_23
_atom_site_aniso_U_13
_atom_site_aniso_U_12
C1 0.0257(14) 0.0179(18) 0.0204(14) 0.0012(13) 0.0103(12) 0.0018(12)
C2 0.0287(15) 0.037(2) 0.0219(16) 0.0024(16) 0.0107(13) 0.0028(15)
C3 0.0333(17) 0.051(3) 0.0229(17) 0.0047(18) 0.0086(14) 0.0051(17)
C4 0.050(2) 0.039(2) 0.0187(17) 0.0037(17) 0.0145(15) 0.0070(19)
C5 0.0404(18) 0.029(2) 0.0284(18) -0.0030(16) 0.0210(15) -0.0028(16)
C6 0.0289(15) 0.0169(17) 0.0279(17) -0.0024(15) 0.0121(13) -0.0008(13)
C7 0.0244(14) 0.045(2) 0.0134(14) -0.0011(17) 0.0060(11) -0.0004(16)
C8 0.0351(19) 0.054(3) 0.0243(19) -0.010(2) 0.0070(15) 0.0052(18)
C9 0.035(2) 0.093(4) 0.025(2) -0.014(3) 0.0064(17) 0.021(2)
C10 0.0262(17) 0.124(5) 0.0192(17) -0.006(3) 0.0080(14) 0.001(3)
C11 0.0300(19) 0.094(5) 0.029(2) 0.007(3) 0.0116(16) -0.012(2)
C12 0.0304(17) 0.058(3) 0.0249(18) 0.0045(19) 0.0106(15) -0.0070(18)
C13 0.0239(14) 0.0199(18) 0.0225(16) -0.0017(14) 0.0118(13) -0.0040(13)
C14 0.0387(18) 0.0233(19) 0.0198(17) -0.0037(15) 0.0106(14) -0.0072(15)
C15 0.055(2) 0.0218(19) 0.0255(17) -0.0062(17) 0.0194(16) -0.0073(18)
C16 0.046(2) 0.0142(17) 0.035(2) -0.0007(15) 0.0227(16) -0.0004(15)
C17 0.0311(15) 0.0197(19) 0.0242(16) 0.0013(14) 0.0126(13) -0.0005(13)
C18 0.0231(14) 0.0176(17) 0.0218(15) -0.0018(14) 0.0127(12) -0.0045(12)
C19 0.0229(13) 0.0176(17) 0.0182(15) 0.0011(13) 0.0108(12) 0.0008(12)
C20 0.0234(14) 0.0217(18) 0.0243(16) -0.0011(15) 0.0104(13) 0.0018(13)
C21 0.0263(15) 0.030(2) 0.0232(17) 0.0057(16) 0.0054(13) 0.0091(14)
C22 0.0381(17) 0.029(2) 0.0250(16) 0.0107(18) 0.0150(14) 0.0136(17)
C23 0.0344(16) 0.0249(19) 0.0353(18) 0.0093(18) 0.0226(14) 0.0039(16)
C24 0.0237(14) 0.0244(19) 0.0248(16) 0.0017(14) 0.0135(12) 0.0005(13)
C25 0.0231(13) 0.0177(17) 0.0192(14) 0.0029(14) 0.0069(11) -0.0013(13)
C26 0.0300(16) 0.0207(19) 0.0277(18) -0.0008(15) 0.0079(13) -0.0001(13)
C27 0.0400(19) 0.019(2) 0.033(2) -0.0026(16) 0.0068(16) -0.0079(15)
C28 0.0314(17) 0.034(2) 0.038(2) 0.0039(18) 0.0083(16) -0.0168(16)
C29 0.0314(17) 0.045(3) 0.049(2) -0.008(2) 0.0246(16) -0.0140(19)
C30 0.0289(16) 0.028(2) 0.0366(19) -0.0055(17) 0.0172(15) -0.0075(14)
C31 0.0303(19) 0.079(4) 0.067(3) 0.034(3) 0.0064(19) -0.021(2)
C32 0.0311(18) 0.048(3) 0.059(3) -0.009(2) 0.0245(18) -0.0105(18)
C33 0.188(11) 0.049(6) 0.095(7) 0.000 0.089(8) 0.000
O1 0.022 0.035 0.030 0.007 0.011 -0.007
O2 0.025 0.038 0.032 -0.004 0.012 -0.005
P1 0.023 0.020 0.018 -0.001 0.007 -0.001
P2 0.019 0.017 0.017 0.000 0.008 0.000
Cl1 0.087 0.099 0.074 -0.017 0.043 -0.006

loop_
_atom_type_symbol
_atom_type_description
_atom_type_scat_dispersion_real
_atom_type_scat_dispersion_imag
_atom_type_scat_source
C C 0.0033 0.0016 'International Tables Vol C Tables 4.2.6.8 and 6.1.1.4'
H H 0.0000 0.0000 'International Tables Vol C Tables 4.2.6.8 and 6.1.1.4'
O O 0.0106 0.0060 'International Tables Vol C Tables 4.2.6.8 and 6.1.1.4'
P P 0.1023 0.0942 'International Tables Vol C Tables 4.2.6.8 and 6.1.1.4'
Cl Cl 0.1484 0.1585 'International Tables Vol C Tables 4.2.6.8 and 6.1.1.4'

loop_
_geom_angle_atom_site_label_1
_geom_angle_atom_site_label_2
_geom_angle_atom_site_label_3
_geom_angle
_geom_angle_site_symmetry_1
C2 C1 C6 117.7(3) .
C2 C1 P1 125.9(2) .
C6 C1 P1 116.3(2) .
C1 C2 H2 119.2 .
C3 C2 C1 121.6(3) .
C3 C2 H2 119.2 .
C2 C3 H3 120.5 .
C4 C3 C2 119.1(3) .
C4 C3 H3 120.5 .
C3 C4 H4 119.5 .
C3 C4 C5 121.0(3) .
C5 C4 H4 119.5 .
C4 C5 H5 120.3 .
C6 C5 C4 119.3(3) .
C6 C5 H5 120.3 .
C5 C6 C1 121.2(3) .
O2 C6 C1 114.4(3) .
O2 C6 C5 124.3(3) .
C8 C7 P1 116.8(3) .
C12 C7 C8 118.9(3) .
C12 C7 P1 124.1(3) .
C7 C8 H8 119.9 .
C7 C8 C9 120.3(5) .
C9 C8 H8 119.9 .
C8 C9 H9 119.8 .
C10 C9 C8 120.5(5) .
C10 C9 H9 119.8 .
C9 C10 H10 120.1 .
C9 C10 C11 119.7(4) .
C11 C10 H10 120.1 .
C10 C11 H11 119.8 .
C10 C11 C12 120.4(5) .
C12 C11 H11 119.8 .
C7 C12 C11 120.2(5) .
C7 C12 H12 119.9 .
C11 C12 H12 119.9 .
C14 C13 C18 119.2(3) .
C14 C13 P1 123.0(3) .
C18 C13 P1 117.7(3) .
C13 C14 H14 119.6 .
C15 C14 C13 120.8(3) .
C15 C14 H14 119.6 .
C14 C15 H15 119.9 .
C16 C15 C14 120.1(3) .
C16 C15 H15 119.9 .
C15 C16 H16 120.1 .
C15 C16 C17 119.8(3) .
C17 C16 H16 120.1 .
C16 C17 H17 119.6 .
C16 C17 C18 120.9(3) .
C18 C17 H17 119.6 .
C13 C18 P2 117.8(3) .
C17 C18 C13 119.3(3) .
C17 C18 P2 122.9(3) .
C20 C19 C24 117.8(3) .
C20 C19 P2 125.6(2) .
C24 C19 P2 116.2(2) .
C19 C20 H20 119.6 .
C21 C20 C19 120.9(3) .
C21 C20 H20 119.6 .
C20 C21 H21 120.0 .
C22 C21 C20 120.1(3) .
C22 C21 H21 120.0 .
C21 C22 H22 120.0 .
C21 C22 C23 120.1(3) .
C23 C22 H22 120.0 .
C22 C23 H23 120.2 .
C24 C23 C22 119.6(3) .
C24 C23 H23 120.2 .
C23 C24 C19 121.6(3) .
O1 C24 C19 114.0(3) .
O1 C24 C23 124.4(3) .
C26 C25 C30 118.8(3) .
C26 C25 P2 117.2(2) .
C30 C25 P2 123.9(3) .
C25 C26 H26 119.3 .
C25 C26 C27 121.4(3) .
C27 C26 H26 119.3 .
C26 C27 H27 120.6 .
C28 C27 C26 118.7(4) .
C28 C27 H27 120.6 .
C27 C28 H28 119.8 .
C29 C28 C27 120.5(3) .
C29 C28 H28 119.8 .
C28 C29 H29 119.7 .
C28 C29 C30 120.6(4) .
C30 C29 H29 119.7 .
C25 C30 H30 120.0 .
C29 C30 C25 120.0(4) .
C29 C30 H30 120.0 .
H31A C31 H31B 109.5 .
H31A C31 H31C 109.5 .
H31B C31 H31C 109.5 .
O1 C31 H31A 109.5 .
O1 C31 H31B 109.5 .
O1 C31 H31C 109.5 .
H32A C32 H32B 109.5 .
H32A C32 H32C 109.5 .
H32B C32 H32C 109.5 .
O2 C32 H32A 109.5 .
O2 C32 H32B 109.5 .
O2 C32 H32C 109.5 .
H33B C33 H33A 107.8 .
Cl1 C33 H33B 109.0 2_656
Cl1 C33 H33B 109.0 .
Cl1 C33 H33A 109.0 .
Cl1 C33 H33A 109.0 2_656
Cl1 C33 Cl1 113.1(5) 2_656
C24 O1 C31 117.5(3) .
C6 O2 C32 117.9(3) .
C1 P1 C13 100.23(15) .
C7 P1 C1 102.21(13) .
C7 P1 C13 103.66(17) .
C18 P2 C19 101.54(15) .
C25 P2 C18 102.82(14) .
C25 P2 C19 100.77(14) .

loop_
_geom_bond_atom_site_label_1
_geom_bond_atom_site_label_2
_geom_bond_distance
_geom_bond_site_symmetry_2
C1 C2 1.391(4) .
C1 C6 1.411(4) .
C1 P1 1.837(3) .
C2 H2 0.9500 .
C2 C3 1.390(5) .
C3 H3 0.9500 .
C3 C4 1.383(5) .
C4 H4 0.9500 .
C4 C5 1.387(5) .
C5 H5 0.9500 .
C5 C6 1.380(5) .
C6 O2 1.366(4) .
C7 C8 1.391(6) .
C7 C12 1.378(6) .
C7 P1 1.836(3) .
C8 H8 0.9500 .
C8 C9 1.401(6) .
C9 H9 0.9500 .
C9 C10 1.366(8) .
C10 H10 0.9500 .
C10 C11 1.375(8) .
C11 H11 0.9500 .
C11 C12 1.406(5) .
C12 H12 0.9500 .
C13 C14 1.400(5) .
C13 C18 1.402(4) .
C13 P1 1.838(4) .
C14 H14 0.9500 .
C14 C15 1.386(5) .
C15 H15 0.9500 .
C15 C16 1.385(5) .
C16 H16 0.9500 .
C16 C17 1.386(5) .
C17 H17 0.9500 .
C17 C18 1.401(5) .
C18 P2 1.835(3) .
C19 C20 1.396(4) .
C19 C24 1.405(4) .
C19 P2 1.836(3) .
C20 H20 0.9500 .
C20 C21 1.394(5) .
C21 H21 0.9500 .
C21 C22 1.382(5) .
C22 H22 0.9500 .
C22 C23 1.394(5) .
C23 H23 0.9500 .
C23 C24 1.379(5) .
C24 O1 1.372(4) .
C25 C26 1.383(5) .
C25 C30 1.392(4) .
C25 P2 1.831(3) .
C26 H26 0.9500 .
C26 C27 1.398(5) .
C27 H27 0.9500 .
C27 C28 1.383(6) .
C28 H28 0.9500 .
C28 C29 1.376(6) .
C29 H29 0.9500 .
C29 C30 1.387(5) .
C30 H30 0.9500 .
C31 H31A 0.9800 .
C31 H31B 0.9800 .
C31 H31C 0.9800 .
C31 O1 1.420(5) .
C32 H32A 0.9800 .
C32 H32B 0.9800 .
C32 H32C 0.9800 .
C32 O2 1.430(4) .
C33 H33B 0.9900 .
C33 H33A 0.9900 .
C33 Cl1 1.727(5) 2_656
C33 Cl1 1.727(5) .

loop_
_geom_torsion_atom_site_label_1
_geom_torsion_atom_site_label_2
_geom_torsion_atom_site_label_3
_geom_torsion_atom_site_label_4
_geom_torsion
C1 C2 C3 C4 0.5(6)
C1 C6 O2 C32 -180.0(3)
C2 C1 C6 C5 -2.2(5)
C2 C1 C6 O2 177.1(3)
C2 C1 P1 C7 4.7(4)
C2 C1 P1 C13 -101.8(3)
C2 C3 C4 C5 -0.8(7)
C3 C4 C5 C6 -0.5(6)
C4 C5 C6 C1 2.0(6)
C4 C5 C6 O2 -177.2(4)
C5 C6 O2 C32 -0.7(5)
C6 C1 C2 C3 1.0(6)
C6 C1 P1 C7 -173.1(3)
C6 C1 P1 C13 80.4(3)
C7 C8 C9 C10 -1.0(6)
C8 C7 C12 C11 -0.9(5)
C8 C7 P1 C1 80.6(3)
C8 C7 P1 C13 -175.5(3)
C8 C9 C10 C11 0.5(6)
C9 C10 C11 C12 -0.3(6)
C10 C11 C12 C7 0.4(6)
C12 C7 C8 C9 1.1(5)
C12 C7 P1 C1 -104.7(3)
C12 C7 P1 C13 -0.9(3)
C13 C14 C15 C16 -0.6(5)
C13 C18 P2 C19 -161.7(2)
C13 C18 P2 C25 94.2(2)
C14 C13 C18 C17 -1.6(4)
C14 C13 C18 P2 175.2(2)
C14 C13 P1 C1 17.1(3)
C14 C13 P1 C7 -88.3(3)
C14 C15 C16 C17 -0.5(5)
C15 C16 C17 C18 0.6(5)
C16 C17 C18 C13 0.5(5)
C16 C17 C18 P2 -176.1(2)
C17 C18 P2 C19 14.9(3)
C17 C18 P2 C25 -89.1(3)
C18 C13 C14 C15 1.7(5)
C18 C13 P1 C1 -159.2(2)
C18 C13 P1 C7 95.5(2)
C19 C20 C21 C22 0.3(5)
C19 C24 O1 C31 -175.1(4)
C20 C19 C24 C23 -1.6(5)
C20 C19 C24 O1 179.4(3)
C20 C19 P2 C18 -115.6(3)
C20 C19 P2 C25 -9.9(3)
C20 C21 C22 C23 -1.6(6)
C21 C22 C23 C24 1.2(6)
C22 C23 C24 C19 0.4(5)
C22 C23 C24 O1 179.3(3)
C23 C24 O1 C31 6.0(6)
C24 C19 C20 C21 1.2(5)
C24 C19 P2 C18 71.6(3)
C24 C19 P2 C25 177.2(3)
C25 C26 C27 C28 -0.5(5)
C26 C25 C30 C29 -0.9(5)
C26 C25 P2 C18 -156.1(3)
C26 C25 P2 C19 99.3(3)
C26 C27 C28 C29 -0.8(6)
C27 C28 C29 C30 1.2(6)
C28 C29 C30 C25 -0.4(6)
C30 C25 C26 C27 1.3(5)
C30 C25 P2 C18 26.3(3)
C30 C25 P2 C19 -78.3(3)
P1 C1 C2 C3 -176.8(3)
P1 C1 C6 C5 175.7(3)
P1 C1 C6 O2 -5.0(4)
P1 C7 C8 C9 176.1(3)
P1 C7 C12 C11 -175.4(3)
P1 C13 C14 C15 -174.5(3)
P1 C13 C18 C17 174.8(2)
P1 C13 C18 P2 -8.5(3)
P2 C19 C20 C21 -171.5(3)
P2 C19 C24 C23 171.8(3)
P2 C19 C24 O1 -7.2(4)
P2 C25 C26 C27 -176.4(3)
P2 C25 C30 C29 176.7(3)

loop_
_publcif_info_datablock.id
_publcif_info_datablock.publ_exptl
_publcif_info_datablock.publ_geom
_publcif_info_datablock.structure
{8657a381-34fe-46dc-b73b-1bd141fba35b} y y y

loop_
_twin_individual_id
_twin_individual_mass_fraction_refined
1 0.87(10)
2 0.13(10)
